data_9008171
loop_
_publ_author_name
'Haas, H.'
'Kordes, E.'

_publ_section_title
;
 Cu1+-haltige doppeloxide mit seltenen erdmetallen
;
_journal_name_full 'Zeitschrift fur Kristallographie'
_journal_page_first 259
_journal_page_last 270
_journal_volume 129
_journal_year 1969
_chemical_formula_structural CuNdO2
_chemical_formula_sum 'Cu Nd O2'
_space_group_IT_number 166
_symmetry_space_group_name_Hall '-R 3 2"'
_symmetry_space_group_name_H-M 'R -3 m :H'
_cell_angle_alpha 90
_cell_angle_beta 90
_cell_angle_gamma 120
_cell_length_a 3.71
_cell_length_b 3.71
_cell_length_c 17.10
_cell_formula_units_Z 3
_cell_volume 203.833
_database_code_amcsd 0010687
_exptl_crystal_density_diffrn 5.860
_cod_original_sg_symbol_H-M 'R -3 m'
_cod_database_code 9008171
_amcsd_formula_title CuNdO2

loop_
_space_group_symop_operation_xyz
x,y,z
2/3+x,1/3+y,1/3+z
1/3+x,2/3+y,2/3+z
x,x-y,z
2/3+x,1/3+x-y,1/3+z
1/3+x,2/3+x-y,2/3+z
y,x,-z
2/3+y,1/3+x,1/3-z
1/3+y,2/3+x,2/3-z
-x+y,y,z
2/3-x+y,1/3+y,1/3+z
1/3-x+y,2/3+y,2/3+z
-x,-x+y,-z
2/3-x,1/3-x+y,1/3-z
1/3-x,2/3-x+y,2/3-z
-y,-x,z
2/3-y,1/3-x,1/3+z
1/3-y,2/3-x,2/3+z
x-y,-y,-z
2/3+x-y,1/3-y,1/3-z
1/3+x-y,2/3-y,2/3-z
y,-x+y,-z
2/3+y,1/3-x+y,1/3-z
1/3+y,2/3-x+y,2/3-z
-x+y,-x,z
2/3-x+y,1/3-x,1/3+z
1/3-x+y,2/3-x,2/3+z
-x,-y,-z
2/3-x,1/3-y,1/3-z
1/3-x,2/3-y,2/3-z
-y,x-y,z
2/3-y,1/3+x-y,1/3+z
1/3-y,2/3+x-y,2/3+z
x-y,x,-z
2/3+x-y,1/3+x,1/3-z
1/3+x-y,2/3+x,2/3-z

loop_
_atom_site_label
_atom_site_fract_x
_atom_site_fract_y
_atom_site_fract_z
Cu 0.00000 0.00000 0.00000
Nd 0.00000 0.00000 0.50000
O 0.00000 0.00000 0.10800

loop_
_cod_related_entry_id
_cod_related_entry_database
_cod_related_entry_code
1 AMCSD 0010687
